data_7026284
loop_
_publ_author_name
'Liang, Lan-Chang'
'Lee, Wei-Ying'
'Tsai, Tzung-Ling'
'Hsu, Yu-Lin'
'Lee, Ting-Yu'

_publ_section_title
;
 Amido phosphine complexes of zinc: synthesis, structure, and catalytic
 ring-opening polymerization of epsilon-caprolactone.
;
_journal_issue 37
_journal_name_full 'Dalton transactions (Cambridge, England : 2003)'
_journal_page_first 8748
_journal_page_last 8758
_journal_paper_doi 10.1039/c0dt00327a
_journal_volume 39
_journal_year 2010
_chemical_formula_moiety 'C25 H38 N1 P1 Zn1'
_chemical_formula_sum 'C25 H38 N P Zn'
_chemical_formula_weight 448.90
_chemical_name_systematic
;
?
;
_space_group_IT_number 14
_symmetry_cell_setting monoclinic
_symmetry_space_group_name_Hall '-P 2yn'
_symmetry_space_group_name_H-M 'P 1 21/n 1'
_atom_sites_solution_hydrogens geom
_atom_sites_solution_primary direct
_atom_sites_solution_secondary difmap
_audit_creation_method SHELXL-97
_cell_angle_alpha 90.00
_cell_angle_beta 90.0190(10)
_cell_angle_gamma 90.00
_cell_formula_units_Z 4
_cell_length_a 12.5895(3)
_cell_length_b 13.6322(4)
_cell_length_c 14.7248(4)
_cell_measurement_reflns_used 11274
_cell_measurement_temperature 200(2)
_cell_measurement_theta_max 25.028
_cell_measurement_theta_min 2.037
_cell_volume 2527.11(12)
_computing_cell_refinement 'HKL Scalepack (Otwinowski & Minor 1997)'
_computing_data_collection 'Collect (Nonius BV, 1997-2000)'
_computing_data_reduction 'HKL Denzo and Scalepack'
_computing_molecular_graphics 'Ortep-3 for Windows (Farrugia, 1997)'
_computing_publication_material 'WinGX publication routines (Farrugia, 1999)'
_computing_structure_refinement 'SHELXL-97 (Sheldrick, 1997)'
_computing_structure_solution 'SHELXS-86 (Sheldrick, 1986)'
_diffrn_ambient_temperature 200(2)
_diffrn_detector_area_resol_mean 9
_diffrn_measured_fraction_theta_full 0.946
_diffrn_measured_fraction_theta_max 0.946
_diffrn_measurement_device_type KappaCCD
_diffrn_measurement_method 'CCD rotation images, thick slices'
_diffrn_radiation_monochromator graphite
_diffrn_radiation_source 'fine-focus sealed tube'
_diffrn_radiation_type MoK\a
_diffrn_radiation_wavelength 0.71073
_diffrn_reflns_av_R_equivalents 0.0740
_diffrn_reflns_av_sigmaI/netI 0.0690
_diffrn_reflns_limit_h_max 14
_diffrn_reflns_limit_h_min -14
_diffrn_reflns_limit_k_max 16
_diffrn_reflns_limit_k_min -15
_diffrn_reflns_limit_l_max 17
_diffrn_reflns_limit_l_min -17
_diffrn_reflns_number 13704
_diffrn_reflns_theta_full 25.02
_diffrn_reflns_theta_max 25.02
_diffrn_reflns_theta_min 2.04
_exptl_absorpt_coefficient_mu 1.045
_exptl_absorpt_correction_T_max 0.8546
_exptl_absorpt_correction_T_min 0.6918
_exptl_absorpt_correction_type multi-scan
_exptl_absorpt_process_details 'SADABS 2.10 (Sheldrick, 2003)'
_exptl_crystal_colour yellow
_exptl_crystal_density_diffrn 1.180
_exptl_crystal_density_method 'not measured'
_exptl_crystal_description prism
_exptl_crystal_F_000 960
_exptl_crystal_size_max 0.32
_exptl_crystal_size_mid 0.21
_exptl_crystal_size_min 0.1
_refine_diff_density_max 0.783
_refine_diff_density_min -1.116
_refine_diff_density_rms 0.258
_refine_ls_extinction_method none
_refine_ls_goodness_of_fit_ref 1.203
_refine_ls_hydrogen_treatment constr
_refine_ls_matrix_type full
_refine_ls_number_parameters 247
_refine_ls_number_reflns 4207
_refine_ls_number_restraints 0
_refine_ls_restrained_S_all 1.203
_refine_ls_R_factor_all 0.0979
_refine_ls_R_factor_gt 0.0583
_refine_ls_shift/su_max 0.001
_refine_ls_shift/su_mean 0.000
_refine_ls_structure_factor_coef Fsqd
_refine_ls_weighting_details 'calc w=1/[\s^2^(Fo^2^)+(0.0901P)^2^+1.3952P] where P=(Fo^2^+2Fc^2^)/3'
_refine_ls_weighting_scheme calc
_refine_ls_wR_factor_gt 0.1461
_refine_ls_wR_factor_ref 0.1910
_reflns_number_gt 3017
_reflns_number_total 4207
_reflns_threshold_expression >2sigma(I)
_cod_data_source_file c0dt00327a.txt
_cod_data_source_block 9794_2d
_cod_original_sg_symbol_H-M 'P 21/n'
_cod_database_code 7026284

loop_
_symmetry_equiv_pos_as_xyz
'x, y, z'
'-x+1/2, y+1/2, -z+1/2'
'-x, -y, -z'
'x-1/2, -y-1/2, z-1/2'

loop_
_atom_site_label
_atom_site_type_symbol
_atom_site_fract_x
_atom_site_fract_y
_atom_site_fract_z
_atom_site_U_iso_or_equiv
_atom_site_adp_type
_atom_site_occupancy
_atom_site_symmetry_multiplicity
_atom_site_calc_flag
_atom_site_refinement_flags
Zn1 Zn 0.93653(5) 0.77957(5) 0.07018(4) 0.0357(2) Uani 1 1 d .
P1 P 0.86937(11) 0.80960(11) 0.21938(9) 0.0337(4) Uani 1 1 d .
N1 N 0.7891(3) 0.7529(3) 0.0370(3) 0.0339(10) Uani 1 1 d .
C1 C 1.0655(5) 0.7681(4) -0.0012(4) 0.0479(15) Uani 1 1 d .
H1A H 1.1266 0.7874 0.0360 0.072 Uiso 1 1 calc R
H1B H 1.0607 0.8111 -0.0544 0.072 Uiso 1 1 calc R
H1C H 1.0743 0.7000 -0.0211 0.072 Uiso 1 1 calc R
C2 C 0.7630(4) 0.7417(4) -0.0567(3) 0.0374(13) Uani 1 1 d .
C3 C 0.7766(5) 0.6513(5) -0.0980(4) 0.0472(15) Uani 1 1 d .
C4 C 0.8137(6) 0.5612(5) -0.0440(4) 0.0620(19) Uani 1 1 d .
H4 H 0.8426 0.5849 0.0153 0.074 Uiso 1 1 calc R
C5 C 0.9013(7) 0.5050(7) -0.0917(6) 0.107(2) Uani 1 1 d .
H5A H 0.9601 0.5496 -0.1057 0.161 Uiso 1 1 calc R
H5B H 0.8737 0.4767 -0.1481 0.161 Uiso 1 1 calc R
H5C H 0.9269 0.4523 -0.0520 0.161 Uiso 1 1 calc R
C6 C 0.7221(7) 0.4925(7) -0.0236(7) 0.107(2) Uani 1 1 d .
H6A H 0.6652 0.5290 0.0067 0.161 Uiso 1 1 calc R
H6B H 0.7467 0.4395 0.0161 0.161 Uiso 1 1 calc R
H6C H 0.6952 0.4647 -0.0805 0.161 Uiso 1 1 calc R
C7 C 0.7572(5) 0.6431(6) -0.1910(4) 0.0578(18) Uani 1 1 d .
H7 H 0.7675 0.5816 -0.2201 0.069 Uiso 1 1 calc R
C8 C 0.7234(5) 0.7227(6) -0.2417(4) 0.0574(18) Uani 1 1 d .
H8 H 0.7088 0.7155 -0.3047 0.069 Uiso 1 1 calc R
C9 C 0.7110(5) 0.8126(5) -0.2000(4) 0.0538(17) Uani 1 1 d .
H9 H 0.6888 0.8675 -0.2349 0.065 Uiso 1 1 calc R
C10 C 0.7306(5) 0.8242(4) -0.1079(4) 0.0439(14) Uani 1 1 d .
C11 C 0.7221(6) 0.9261(5) -0.0641(4) 0.0600(19) Uani 1 1 d .
H11 H 0.7195 0.9166 0.0032 0.072 Uiso 1 1 calc R
C12 C 0.8228(6) 0.9829(6) -0.0856(6) 0.096(3) Uani 1 1 d .
H12A H 0.8848 0.9443 -0.0671 0.145 Uiso 1 1 calc R
H12B H 0.8223 1.0453 -0.0526 0.145 Uiso 1 1 calc R
H12C H 0.8263 0.9957 -0.1510 0.145 Uiso 1 1 calc R
C13 C 0.6231(6) 0.9822(5) -0.0916(5) 0.073(2) Uani 1 1 d .
H13A H 0.5600 0.9433 -0.0768 0.109 Uiso 1 1 calc R
H13B H 0.6248 0.9951 -0.1570 0.109 Uiso 1 1 calc R
H13C H 0.6204 1.0446 -0.0586 0.109 Uiso 1 1 calc R
C14 C 0.7082(4) 0.7628(4) 0.0997(3) 0.0336(12) Uani 1 1 d .
C15 C 0.6004(4) 0.7470(4) 0.0765(4) 0.0442(14) Uani 1 1 d .
H15 H 0.5823 0.7289 0.0161 0.053 Uiso 1 1 calc R
C16 C 0.5207(4) 0.7579(5) 0.1413(4) 0.0467(15) Uani 1 1 d .
H16 H 0.4491 0.7443 0.1250 0.056 Uiso 1 1 calc R
C17 C 0.5435(4) 0.7880(5) 0.2291(4) 0.0498(16) Uani 1 1 d .
H17 H 0.4882 0.7981 0.2720 0.060 Uiso 1 1 calc R
C18 C 0.6486(4) 0.8030(4) 0.2529(4) 0.0435(15) Uani 1 1 d .
H18 H 0.6650 0.8228 0.3132 0.052 Uiso 1 1 calc R
C19 C 0.7316(4) 0.7900(4) 0.1908(3) 0.0326(12) Uani 1 1 d .
C20 C 0.8767(4) 0.9310(4) 0.2737(4) 0.0467(15) Uani 1 1 d .
H20 H 0.8164 0.9366 0.3176 0.056 Uiso 1 1 calc R
C21 C 0.8617(6) 1.0084(5) 0.2004(5) 0.077(2) Uani 1 1 d .
H21A H 0.7947 0.9965 0.1684 0.116 Uiso 1 1 calc R
H21B H 0.9208 1.0050 0.1573 0.116 Uiso 1 1 calc R
H21C H 0.8599 1.0736 0.2284 0.116 Uiso 1 1 calc R
C22 C 0.9810(5) 0.9457(5) 0.3265(5) 0.072(2) Uani 1 1 d .
H22A H 0.9880 0.8942 0.3725 0.109 Uiso 1 1 calc R
H22B H 0.9803 1.0100 0.3562 0.109 Uiso 1 1 calc R
H22C H 1.0411 0.9421 0.2844 0.109 Uiso 1 1 calc R
C23 C 0.8469(5) 0.7140(5) 0.3910(4) 0.0601(19) Uani 1 1 d .
H23A H 0.8516 0.7786 0.4200 0.090 Uiso 1 1 calc R
H23B H 0.8771 0.6642 0.4316 0.090 Uiso 1 1 calc R
H23C H 0.7722 0.6983 0.3789 0.090 Uiso 1 1 calc R
C24 C 0.9087(5) 0.7152(4) 0.3016(4) 0.0446(15) Uani 1 1 d .
H24 H 0.9849 0.7275 0.3172 0.054 Uiso 1 1 calc R
C25 C 0.9041(5) 0.6155(4) 0.2530(4) 0.0602(19) Uani 1 1 d .
H25A H 0.9444 0.6192 0.1961 0.090 Uiso 1 1 calc R
H25B H 0.8300 0.5989 0.2397 0.090 Uiso 1 1 calc R
H25C H 0.9351 0.5649 0.2921 0.090 Uiso 1 1 calc R

loop_
_atom_site_aniso_label
_atom_site_aniso_U_11
_atom_site_aniso_U_22
_atom_site_aniso_U_33
_atom_site_aniso_U_23
_atom_site_aniso_U_13
_atom_site_aniso_U_12
Zn1 0.0309(4) 0.0482(4) 0.0278(4) -0.0008(3) 0.0046(3) -0.0005(3)
P1 0.0292(8) 0.0467(8) 0.0251(7) -0.0047(6) 0.0024(6) 0.0027(6)
N1 0.031(2) 0.049(3) 0.021(2) -0.0005(19) 0.0007(19) 0.000(2)
C1 0.046(4) 0.061(4) 0.037(3) -0.005(3) 0.013(3) -0.008(3)
C2 0.031(3) 0.056(4) 0.025(3) 0.000(3) -0.003(2) -0.001(3)
C3 0.044(3) 0.068(4) 0.030(3) -0.008(3) -0.001(3) 0.011(3)
C4 0.076(5) 0.070(5) 0.040(3) -0.010(3) -0.007(3) 0.020(4)
C5 0.089(5) 0.105(5) 0.128(5) 0.045(5) 0.034(4) 0.031(4)
C6 0.089(5) 0.105(5) 0.128(5) 0.045(5) 0.034(4) 0.031(4)
C7 0.054(4) 0.087(5) 0.033(3) -0.016(3) -0.002(3) 0.010(4)
C8 0.053(4) 0.097(6) 0.022(3) -0.002(3) -0.004(3) -0.007(4)
C9 0.055(4) 0.077(5) 0.029(3) 0.015(3) -0.007(3) -0.014(3)
C10 0.044(3) 0.055(4) 0.033(3) 0.005(3) -0.001(3) -0.011(3)
C11 0.082(5) 0.053(4) 0.045(4) 0.012(3) -0.015(4) -0.019(4)
C12 0.084(6) 0.075(6) 0.130(8) 0.031(5) -0.044(5) -0.029(5)
C13 0.091(6) 0.067(5) 0.061(4) 0.002(4) -0.006(4) 0.013(4)
C14 0.033(3) 0.039(3) 0.028(3) 0.002(2) 0.003(2) 0.001(2)
C15 0.033(3) 0.062(4) 0.037(3) -0.002(3) 0.001(3) -0.003(3)
C16 0.025(3) 0.067(4) 0.048(4) 0.003(3) -0.001(3) 0.000(3)
C17 0.031(3) 0.077(5) 0.042(3) 0.004(3) 0.010(3) 0.006(3)
C18 0.038(3) 0.058(4) 0.034(3) -0.004(3) 0.009(3) 0.006(3)
C19 0.026(3) 0.045(3) 0.026(3) 0.003(2) 0.001(2) 0.004(2)
C20 0.036(3) 0.054(4) 0.050(4) -0.017(3) 0.004(3) 0.003(3)
C21 0.077(5) 0.053(4) 0.102(6) -0.002(4) 0.009(5) 0.003(4)
C22 0.058(5) 0.075(5) 0.084(5) -0.026(4) -0.005(4) -0.014(4)
C23 0.063(4) 0.087(5) 0.031(3) 0.017(3) 0.008(3) 0.014(4)
C24 0.033(3) 0.067(4) 0.034(3) -0.001(3) 0.000(3) 0.009(3)
C25 0.065(4) 0.051(4) 0.064(4) 0.012(3) 0.010(4) 0.022(3)

loop_
_atom_type_symbol
_atom_type_description
_atom_type_scat_dispersion_real
_atom_type_scat_dispersion_imag
_atom_type_scat_source
C C 0.0033 0.0016 'International Tables Vol C Tables 4.2.6.8 and 6.1.1.4'
H H 0.0000 0.0000 'International Tables Vol C Tables 4.2.6.8 and 6.1.1.4'
N N 0.0061 0.0033 'International Tables Vol C Tables 4.2.6.8 and 6.1.1.4'
P P 0.1023 0.0942 'International Tables Vol C Tables 4.2.6.8 and 6.1.1.4'
Zn Zn 0.2839 1.4301 'International Tables Vol C Tables 4.2.6.8 and 6.1.1.4'

loop_
_geom_angle_atom_site_label_1
_geom_angle_atom_site_label_2
_geom_angle_atom_site_label_3
_geom_angle
C1 Zn1 N1 130.1(2)
C1 Zn1 P1 143.9(2)
N1 Zn1 P1 85.73(12)
C19 P1 C24 108.0(3)
C19 P1 C20 106.4(2)
C24 P1 C20 109.3(3)
C19 P1 Zn1 95.78(16)
C24 P1 Zn1 113.00(17)
C20 P1 Zn1 122.42(19)
C14 N1 C2 119.2(4)
C14 N1 Zn1 121.0(4)
C2 N1 Zn1 118.7(3)
Zn1 C1 H1A 109.5
Zn1 C1 H1B 109.5
H1A C1 H1B 109.5
Zn1 C1 H1C 109.5
H1A C1 H1C 109.5
H1B C1 H1C 109.5
C3 C2 C10 120.7(5)
C3 C2 N1 119.5(5)
C10 C2 N1 119.8(5)
C2 C3 C7 118.7(6)
C2 C3 C4 121.5(5)
C7 C3 C4 119.8(6)
C6 C4 C5 109.5(7)
C6 C4 C3 111.4(6)
C5 C4 C3 112.7(6)
C6 C4 H4 107.7
C5 C4 H4 107.7
C3 C4 H4 107.7
C4 C5 H5A 109.5
C4 C5 H5B 109.5
H5A C5 H5B 109.5
C4 C5 H5C 109.5
H5A C5 H5C 109.5
H5B C5 H5C 109.5
C4 C6 H6A 109.5
C4 C6 H6B 109.5
H6A C6 H6B 109.5
C4 C6 H6C 109.5
H6A C6 H6C 109.5
H6B C6 H6C 109.5
C8 C7 C3 121.3(6)
C8 C7 H7 119.3
C3 C7 H7 119.3
C9 C8 C7 119.4(6)
C9 C8 H8 120.3
C7 C8 H8 120.3
C8 C9 C10 121.1(6)
C8 C9 H9 119.5
C10 C9 H9 119.5
C9 C10 C2 118.8(6)
C9 C10 C11 120.1(6)
C2 C10 C11 121.1(5)
C13 C11 C12 111.9(6)
C13 C11 C10 113.6(6)
C12 C11 C10 108.4(6)
C13 C11 H11 107.5
C12 C11 H11 107.5
C10 C11 H11 107.5
C11 C12 H12A 109.5
C11 C12 H12B 109.5
H12A C12 H12B 109.5
C11 C12 H12C 109.5
H12A C12 H12C 109.5
H12B C12 H12C 109.5
C11 C13 H13A 109.5
C11 C13 H13B 109.5
H13A C13 H13B 109.5
C11 C13 H13C 109.5
H13A C13 H13C 109.5
H13B C13 H13C 109.5
N1 C14 C15 122.0(5)
N1 C14 C19 120.2(5)
C15 C14 C19 117.8(4)
C16 C15 C14 120.6(6)
C16 C15 H15 119.7
C14 C15 H15 119.7
C17 C16 C15 121.4(5)
C17 C16 H16 119.3
C15 C16 H16 119.3
C18 C17 C16 118.5(5)
C18 C17 H17 120.7
C16 C17 H17 120.7
C17 C18 C19 122.0(5)
C17 C18 H18 119.0
C19 C18 H18 119.0
C18 C19 C14 119.6(5)
C18 C19 P1 123.1(4)
C14 C19 P1 117.2(4)
C21 C20 C22 112.0(6)
C21 C20 P1 108.0(4)
C22 C20 P1 112.2(4)
C21 C20 H20 108.2
C22 C20 H20 108.2
P1 C20 H20 108.2
C20 C21 H21A 109.5
C20 C21 H21B 109.5
H21A C21 H21B 109.5
C20 C21 H21C 109.5
H21A C21 H21C 109.5
H21B C21 H21C 109.5
C20 C22 H22A 109.5
C20 C22 H22B 109.5
H22A C22 H22B 109.5
C20 C22 H22C 109.5
H22A C22 H22C 109.5
H22B C22 H22C 109.5
C24 C23 H23A 109.5
C24 C23 H23B 109.5
H23A C23 H23B 109.5
C24 C23 H23C 109.5
H23A C23 H23C 109.5
H23B C23 H23C 109.5
C25 C24 C23 111.9(5)
C25 C24 P1 107.6(4)
C23 C24 P1 116.0(4)
C25 C24 H24 107.0
C23 C24 H24 107.0
P1 C24 H24 107.0
C24 C25 H25A 109.5
C24 C25 H25B 109.5
H25A C25 H25B 109.5
C24 C25 H25C 109.5
H25A C25 H25C 109.5
H25B C25 H25C 109.5

loop_
_geom_bond_atom_site_label_1
_geom_bond_atom_site_label_2
_geom_bond_distance
Zn1 C1 1.941(5)
Zn1 N1 1.954(4)
Zn1 P1 2.3897(14)
P1 C19 1.805(5)
P1 C24 1.835(6)
P1 C20 1.841(6)
N1 C14 1.382(6)
N1 C2 1.426(7)
C1 H1A 0.9800
C1 H1B 0.9800
C1 H1C 0.9800
C2 C3 1.384(8)
C2 C10 1.415(8)
C3 C7 1.396(8)
C3 C4 1.535(9)
C4 C6 1.515(10)
C4 C5 1.515(9)
C4 H4 1.0000
C5 H5A 0.9800
C5 H5B 0.9800
C5 H5C 0.9800
C6 H6A 0.9800
C6 H6B 0.9800
C6 H6C 0.9800
C7 C8 1.385(9)
C7 H7 0.9500
C8 C9 1.380(9)
C8 H8 0.9500
C9 C10 1.387(8)
C9 H9 0.9500
C10 C11 1.535(9)
C11 C13 1.518(9)
C11 C12 1.519(9)
C11 H11 1.0000
C12 H12A 0.9800
C12 H12B 0.9800
C12 H12C 0.9800
C13 H13A 0.9800
C13 H13B 0.9800
C13 H13C 0.9800
C14 C15 1.415(8)
C14 C19 1.423(7)
C15 C16 1.394(7)
C15 H15 0.9500
C16 C17 1.386(8)
C16 H16 0.9500
C17 C18 1.384(8)
C17 H17 0.9500
C18 C19 1.400(7)
C18 H18 0.9500
C20 C21 1.521(9)
C20 C22 1.538(9)
C20 H20 1.0000
C21 H21A 0.9800
C21 H21B 0.9800
C21 H21C 0.9800
C22 H22A 0.9800
C22 H22B 0.9800
C22 H22C 0.9800
C23 C24 1.531(7)
C23 H23A 0.9800
C23 H23B 0.9800
C23 H23C 0.9800
C24 C25 1.537(8)
C24 H24 1.0000
C25 H25A 0.9800
C25 H25B 0.9800
C25 H25C 0.9800
